data_2004418
loop_
_publ_author_name
'Kooijman, H.'
'Spek, A. L.'
'Keegstra, E. M. D.'
'Zwikker, J. W.'
'Jenneskens, L. W.'

_publ_section_title
;
 Attractive Edge--Face Arene--Arene Interactions in Combination with
 Close Packing of Alkoxy Chains for 1,4-Didecyloxybenzene
;
_journal_issue 1
_journal_name_full 'Acta Crystallographica Section C'
_journal_page_first 85
_journal_page_last 87
_journal_paper_doi 10.1107/S0108270195010766
_journal_volume 52
_journal_year 1996
_chemical_formula_sum 'C26 H46 O2'
_chemical_formula_weight 390.65
_chemical_name_systematic
;
1,4-Didecyloxybenzene
;
_space_group_IT_number 14
_symmetry_cell_setting monoclinic
_symmetry_space_group_name_Hall '-P 2ybc'
_symmetry_space_group_name_H-M 'P 1 21/c 1'
_cell_angle_alpha 90
_cell_angle_beta 123.04(3)
_cell_angle_gamma 90
_cell_formula_units_Z 2
_cell_length_a 34.138(13)
_cell_length_b 7.3857(11)
_cell_length_c 6.072(7)
_cell_measurement_reflns_used 25
_cell_measurement_temperature 295
_cell_measurement_theta_max 26.74
_cell_measurement_theta_min 14.98
_cell_volume 1283.4(16)
_computing_cell_refinement 'SET4 (de Boer & Duisenberg, 1984)'
_computing_data_collection 'locally modified CAD-4 Software (Enraf-Nonius, 1989)'
_computing_data_reduction 'HELENA (Spek, 1993)'
_computing_molecular_graphics 'PLUTON (Spek, 1995)'
_computing_publication_material 'PLATON (Spek, 1990)'
_computing_structure_refinement 'SHELXL93 (Sheldrick, 1993)'
_computing_structure_solution 'SHELXS86 (Sheldrick, 1985)'
_diffrn_ambient_temperature 295
_diffrn_measurement_device 'Enraf-Nonius CAD4-F'
_diffrn_measurement_method \w/2\q
_diffrn_radiation_monochromator 'Ni filter'
_diffrn_radiation_source 'Fine focus Cu tube'
_diffrn_radiation_type CuK\a
_diffrn_radiation_wavelength 1.54184
_diffrn_reflns_av_R_equivalents 0.1282
_diffrn_reflns_av_sigmaI/netI 0.0381
_diffrn_reflns_limit_h_max 42
_diffrn_reflns_limit_h_min -35
_diffrn_reflns_limit_k_max 9
_diffrn_reflns_limit_k_min 0
_diffrn_reflns_limit_l_max 0
_diffrn_reflns_limit_l_min -7
_diffrn_reflns_number 2430
_diffrn_reflns_reduction_process
;
;
_diffrn_reflns_theta_max 65.00
_diffrn_reflns_theta_min 1.54
_diffrn_standards_decay_% 4
_diffrn_standards_interval_time 60
_diffrn_standards_number 3
_exptl_absorpt_coefficient_mu 0.46
_exptl_absorpt_correction_type none
_exptl_crystal_colour colourless
_exptl_crystal_density_diffrn 1.011
_exptl_crystal_description plate
_exptl_crystal_F_000 436
_exptl_crystal_size_max .8
_exptl_crystal_size_mid .8
_exptl_crystal_size_min .1
_refine_diff_density_max 0.13
_refine_diff_density_min -0.14
_refine_ls_extinction_method none
_refine_ls_goodness_of_fit_all 1.823
_refine_ls_goodness_of_fit_obs 1.823
_refine_ls_hydrogen_treatment noref
_refine_ls_matrix_type full
_refine_ls_number_parameters 128
_refine_ls_number_reflns 2189
_refine_ls_R_factor_obs 0.0681
_refine_ls_shift/esd_max -0.002
_refine_ls_shift/esd_mean 0.000
_refine_ls_structure_factor_coef F^2^
_refine_ls_weighting_scheme
;
calc w = 1/[\s^2^(F~o~^2^) + (0.0200P)^2^]
where P = [max(F~o~^2^,0) + 2F~c~^2^]/3
;
_refine_ls_wR_factor_all 0.1360
_refine_ls_wR_factor_obs 0.1360
_reflns_number_observed 2189
_reflns_number_total 2189
_reflns_observed_criterion >=-3\s(I)
_cod_data_source_file mu1205.cif
_cod_data_source_block S934E
_cod_depositor_comments
;
The following automatic conversions were performed:
'_symmetry_cell_setting' value 'Monoclinic' changed to 'monoclinic'
according to '/home/saulius/struct/CIF-dictionaries/cif_core.dic'
dictionary named 'cif_core.dic' version 2.4.1 from 2010-06-29.

Automatic conversion script
Id: cif_fix_enum 1527 2010-12-29 10:47:43Z saulius 

The following automatic conversions were performed:

'_symmetry_cell_setting' value 'Monoclinic' changed to 'monoclinic'
according to /home/saulius/struct/CIF-dictionaries/cif_core.dic
dictionary named 'cif_core.dic' version 2.4.1 from 2010-06-29.

Automatic conversion script
Id: cif_fix_values 1715 2011-07-08 13:25:40Z adriana 
;
_cod_original_sg_symbol_H-M 'P 21/c'
_cod_database_code 2004418

loop_
_symmetry_equiv_pos_as_xyz
x,y,z
-x,1/2+y,1/2-z
-x,-y,-z
x,1/2-y,1/2+z

loop_
_atom_site_aniso_label
_atom_site_aniso_U_11
_atom_site_aniso_U_22
_atom_site_aniso_U_33
_atom_site_aniso_U_12
_atom_site_aniso_U_13
_atom_site_aniso_U_23
O1 0.106(2) 0.0712(14) 0.0536(12) 0.0008(13) 0.0360(12) -0.0103(10)
C1 0.112(3) 0.050(2) 0.052(2) -0.001(2) 0.044(2) -0.0031(14)
C2 0.104(3) 0.046(2) 0.047(2) -0.002(2) 0.029(2) -0.0037(13)
C3 0.095(2) 0.047(2) 0.049(2) 0.004(2) 0.034(2) 0.0033(14)
C4 0.094(2) 0.065(2) 0.056(2) 0.009(2) 0.027(2) -0.002(2)
C5 0.107(3) 0.069(2) 0.063(2) 0.002(2) 0.035(2) -0.003(2)
C6 0.095(2) 0.066(2) 0.064(2) 0.003(2) 0.031(2) -0.0027(15)
C7 0.104(3) 0.070(2) 0.066(2) 0.001(2) 0.034(2) -0.002(2)
C8 0.095(3) 0.079(2) 0.071(2) 0.002(2) 0.030(2) -0.002(2)
C9 0.096(3) 0.082(2) 0.079(2) -0.003(2) 0.030(2) -0.004(2)
C10 0.107(3) 0.103(3) 0.093(2) 0.001(2) 0.046(2) -0.002(2)
C11 0.097(3) 0.122(3) 0.117(3) -0.003(3) 0.046(3) -0.001(2)
C12 0.134(4) 0.194(5) 0.174(4) -0.005(4) 0.096(4) -0.011(4)
C13 0.124(4) 0.311(8) 0.272(6) -0.004(5) 0.100(5) -0.007(5)

loop_
_atom_site_label
_atom_site_occupancy
_atom_site_fract_x
_atom_site_fract_y
_atom_site_fract_z
_atom_site_U_iso_or_equiv
_atom_site_thermal_displace_type
O1 1.000 .40881(8) -.0283(2) .8625(3) .0808(9) Uani
C1 1.000 .48829(11) .0876(3) 1.1576(5) .0717(14) Uani
C2 1.000 .46697(11) -.0948(3) .7845(5) .0720(14) Uani
C3 1.000 .45407(12) -.0089(4) .9353(5) .0664(12) Uani
C4 1.000 .39483(10) .0393(3) 1.0271(5) .0789(12) Uani
C5 1.000 .34712(11) -.0324(4) .9284(5) .0855(14) Uani
C6 1.000 .32440(10) .0376(3) 1.0644(5) .0814(12) Uani
C7 1.000 .27547(11) -.0343(4) .9513(5) .0864(14) Uani
C8 1.000 .25017(11) .0370(4) 1.0707(6) .0896(14) Uani
C9 1.000 .20096(11) -.0353(4) .9503(6) .0948(14) Uani
C10 1.000 .17468(12) .0382(4) 1.0635(6) .1054(16) Uani
C11 1.000 .12541(12) -.0317(5) .9376(7) .1184(17) Uani
C12 1.000 .0991(2) .0463(6) 1.0464(8) .161(3) Uani
C13 1.000 .0504(2) -.0168(6) .9192(11) .240(4) Uani
H1 1.000 .48058(11) .1461(3) 1.2647(5) .0860 Uiso
H2 1.000 .44463(11) -0.1601(3) .6381(5) .0860 Uiso
H4A 1.000 .39434(10) .1706(3) 1.0232(5) .0950 Uiso
H4B 1.000 .41656(10) .0003(3) 1.2067(5) .0950 Uiso
H5A 1.000 .34902(11) -0.1633(4) .9445(5) .1020 Uiso
H5B 1.000 .32705(11) -.0039(4) .7429(5) .1020 Uiso
H6A 1.000 .32312(10) .1687(3) 1.0532(5) .0980 Uiso
H6B 1.000 .34365(10) .0052(3) 1.2489(5) .0980 Uiso
H7A 1.000 .25696(11) -.0073(4) .7648(5) .1040 Uiso
H7B 1.000 .27725(11) -0.1651(4) .9694(5) .1040 Uiso
H8A 1.000 .24865(11) .1679(4) 1.0550(6) .1070 Uiso
H8B 1.000 .26823(11) .0079(4) 1.2566(6) .1070 Uiso
H9A 1.000 .18321(11) -.0089(4) .7636(6) .1140 Uiso
H9B 1.000 .20264(11) -0.1659(4) .9697(6) .1140 Uiso
H10A 1.000 .17354(12) .1690(4) 1.0477(6) .1270 Uiso
H10B 1.000 .19197(12) .0092(4) 1.2493(6) .1270 Uiso
H11A 1.000 .10833(12) -.0059(5) .7509(7) .1420 Uiso
H11B 1.000 .12657(12) -0.1622(5) .9582(7) .1420 Uiso
H12A 1.000 .1157(2) .0172(6) 1.2320(8) .1940 Uiso
H12B 1.000 .0988(2) .1771(6) 1.0312(8) .1940 Uiso
H13A 1.000 .0320(4) .031(5) .744(3) .3590 Uiso
H13B 1.000 .0378(6) .024(5) 1.018(5) .3590 Uiso
H13C 1.000 .0497(2) -0.1467(7) .913(8) .3590 Uiso

loop_
_atom_type_symbol
_atom_type_description
_atom_type_scat_dispersion_real
_atom_type_scat_dispersion_imag
_atom_type_scat_source
O O 0.0492 0.0322 'International Tables Vol C Tables 4.2.6.8 and 6.1.1.4'
H H 0.0000 0.0000 'International Tables Vol C Tables 4.2.6.8 and 6.1.1.4'
C C 0.0181 0.0091 'International Tables Vol C Tables 4.2.6.8 and 6.1.1.4'

loop_
_geom_angle_atom_site_label_1
_geom_angle_atom_site_label_2
_geom_angle_atom_site_label_3
_geom_angle_site_symmetry_1
_geom_angle
_geom_angle_publ_flag
C3 O1 C4 . 119.6(2) yes
C2 C1 C3 3_657 119.5(3) yes
C1 C2 C3 3_657 122.1(3) yes
O1 C3 C1 . 124.5(3) yes
O1 C3 C2 . 117.1(3) yes
C1 C3 C2 . 118.4(4) yes
O1 C4 C5 . 107.8(2) yes
C4 C5 C6 . 115.8(2) no
C5 C6 C7 . 113.8(2) no
C6 C7 C8 . 116.3(2) no
C7 C8 C9 . 115.0(3) no
C8 C9 C10 . 115.7(3) no
C9 C10 C11 . 115.1(3) no
C10 C11 C12 . 114.7(3) no
C11 C12 C13 . 115.2(4) no
C3 C1 H1 . 120.2(5) no
C2 C1 H1 3_657 120.2(3) no
C3 C2 H2 . 119.0(5) no
C1 C2 H2 3_657 119.0(4) no
O1 C4 H4A . 110.1(3) no
O1 C4 H4B . 110.1(3) no
C5 C4 H4A . 110.1(4) no
C5 C4 H4B . 110.1(3) no
H4A C4 H4B . 108.5(3) no
C4 C5 H5A . 108.3(4) no
C4 C5 H5B . 108.3(4) no
C6 C5 H5A . 108.3(4) no
C6 C5 H5B . 108.3(4) no
H5A C5 H5B . 107.4(3) no
C5 C6 H6A . 108.8(4) no
C5 C6 H6B . 108.8(4) no
C7 C6 H6A . 108.8(4) no
C7 C6 H6B . 108.8(4) no
H6A C6 H6B . 107.7(3) no
C6 C7 H7A . 108.2(4) no
C6 C7 H7B . 108.2(4) no
C8 C7 H7A . 108.2(4) no
C8 C7 H7B . 108.2(4) no
H7A C7 H7B . 107.3(3) no
C7 C8 H8A . 108.5(4) no
C7 C8 H8B . 108.5(4) no
C9 C8 H8A . 108.5(4) no
C9 C8 H8B . 108.5(4) no
H8A C8 H8B . 107.5(4) no
C8 C9 H9A . 108.3(4) no
C8 C9 H9B . 108.4(4) no
C10 C9 H9A . 108.3(4) no
C10 C9 H9B . 108.4(4) no
H9A C9 H9B . 107.4(4) no
C9 C10 H10A . 108.5(4) no
C9 C10 H10B . 108.5(4) no
C11 C10 H10A . 108.5(4) no
C11 C10 H10B . 108.5(4) no
H10A C10 H10B . 107.5(4) no
C10 C11 H11A . 108.6(5) no
C10 C11 H11B . 108.6(4) no
C12 C11 H11A . 108.6(5) no
C12 C11 H11B . 108.6(5) no
H11A C11 H11B . 107.6(5) no
C11 C12 H12A . 108.5(7) no
C11 C12 H12B . 108.7(7) no
C13 C12 H12A . 108.4(7) no
C13 C12 H12B . 108.3(7) no
H12A C12 H12B . 107.5(5) no
C12 C13 H13A . 109.5(15) no
C12 C13 H13B . 109.6(18) no
C12 C13 H13C . 109.5(19) no
H13A C13 H13B . 109(2) no
H13A C13 H13C . 110(3) no
H13B C13 H13C . 109(3) no

loop_
_geom_bond_atom_site_label_1
_geom_bond_atom_site_label_2
_geom_bond_site_symmetry_2
_geom_bond_distance
_geom_bond_publ_flag
O1 C3 . 1.363(5) yes
O1 C4 . 1.413(4) yes
C1 C3 . 1.405(4) yes
C1 C2 3_657 1.369(6) yes
C2 C3 . 1.369(5) yes
C4 C5 . 1.493(5) no
C5 C6 . 1.500(5) no
C6 C7 . 1.514(5) no
C7 C8 . 1.494(6) no
C8 C9 . 1.517(6) no
C9 C10 . 1.498(6) no
C10 C11 . 1.509(6) no
C11 C12 . 1.491(8) no
C12 C13 . 1.476(10) no
C1 H1 . 0.930(5) no
C2 H2 . 0.930(4) no
C4 H4A . 0.970(3) no
C4 H4B . 0.970(4) no
C5 H5A . 0.970(4) no
C5 H5B . 0.970(4) no
C6 H6A . 0.970(3) no
C6 H6B . 0.970(4) no
C7 H7A . 0.970(4) no
C7 H7B . 0.970(4) no
C8 H8A . 0.970(4) no
C8 H8B . 0.970(4) no
C9 H9A . 0.970(4) no
C9 H9B . 0.970(4) no
C10 H10A . 0.969(4) no
C10 H10B . 0.970(4) no
C11 H11A . 0.970(5) no
C11 H11B . 0.970(5) no
C12 H12A . 0.970(6) no
C12 H12B . 0.970(6) no
C13 H13A . 0.96(2) no
C13 H13B . 0.96(3) no
C13 H13C . 0.960(7) no

loop_
_geom_torsion_atom_site_label_1
_geom_torsion_atom_site_label_2
_geom_torsion_atom_site_label_3
_geom_torsion_atom_site_label_4
_geom_torsion_site_symmetry_1
_geom_torsion_site_symmetry_3
_geom_torsion_site_symmetry_4
_geom_torsion
_geom_torsion_publ_flag
C4 O1 C3 C1 . . . -5.2(4) no
C4 O1 C3 C2 . . . 172.7(2) no
C3 O1 C4 C5 . . . -168.8(2) no
C2 C1 C3 O1 3_657 . . 178.5(2) no
C2 C1 C3 C2 3_657 . . 0.7(4) no
C3 C1 C2 C3 . 3_657 3_657 -0.7(4) no
C1 C2 C3 O1 3_657 . . -178.7(2) no
C1 C2 C3 C1 3_657 . . -0.7(4) no
O1 C4 C5 C6 . . . -174.9(2) no
C4 C5 C6 C7 . . . 178.1(2) no
C5 C6 C7 C8 . . . -177.3(2) no
C6 C7 C8 C9 . . . 179.1(2) no
C7 C8 C9 C10 . . . -178.6(3) no
C8 C9 C10 C11 . . . 178.7(3) no
C9 C10 C11 C12 . . . -178.3(3) no
C10 C11 C12 C13 . . . 178.2(4) no
